data_4038208
loop_
_publ_author_name
'Helberg, Julian'
'Amp\&sler, Torsten'
'Zipse, Hendrik'

_publ_section_title
;
 Pyridinyl Amide Ion Pairs as Lewis Base Organocatalysts.
;
_journal_name_full 'The Journal of organic chemistry'
_journal_paper_doi 10.1021/acs.joc.0c00114
_journal_year 2020
_chemical_formula_moiety 'C12 H11 N2 O2 S, C11 H15 N2'
_chemical_formula_sum 'C23 H26 N4 O2 S'
_chemical_formula_weight 422.54
_chemical_name_common 494B
_space_group_crystal_system monoclinic
_space_group_IT_number 14
_space_group_name_Hall '-P 2ybc'
_space_group_name_H-M_alt 'P 1 21/c 1'
_atom_sites_solution_hydrogens geom
_audit_block_code C12H11N2O2S_C11H15N2_xv120_zipse
_audit_creation_method 'APEX3 v2018.7-2'
_audit_update_record 26-Feb-19
_cell_angle_alpha 90
_cell_angle_beta 102.024(3)
_cell_angle_gamma 90
_cell_formula_units_Z 4
_cell_length_a 8.6461(8)
_cell_length_b 15.4957(14)
_cell_length_c 16.3096(13)
_cell_measurement_reflns_used 9851
_cell_measurement_temperature 112.(2)
_cell_measurement_theta_max 27.0739
_cell_measurement_theta_min 2.6289
_cell_volume 2137.2(3)
_computing_cell_refinement 'SAINT V8.38A (Bruker AXS Inc., 2017)'
_computing_data_collection 'APEX3 v2016.5-0, Bruker AXS (2016)'
_computing_data_reduction 'SAINT V8.38A (Bruker AXS Inc., 2017)'
_computing_molecular_graphics 'shelXle (C.B. Huebschle, rev 924)'
_computing_structure_refinement 'SHELXL-2018/3 (Sheldrick, 2018)'
_computing_structure_solution 'SHELXT 2014/5 (Sheldrick, 2014)'
_diffrn_ambient_temperature 112.(2)
_diffrn_detector_area_resol_mean 7.3910
_diffrn_measured_fraction_theta_full 0.997
_diffrn_measured_fraction_theta_max 0.998
_diffrn_measurement_device 'fixed-chi three-circle diffractometer'
_diffrn_measurement_device_type 'Bruker D8 Venture TXS'
_diffrn_measurement_method 'mix of phi and omega scans'
_diffrn_radiation_monochromator 'focusing mirrors'
_diffrn_radiation_type MoK\a
_diffrn_radiation_wavelength 0.71073
_diffrn_reflns_av_R_equivalents 0.0531
_diffrn_reflns_av_unetI/netI 0.0314
_diffrn_reflns_Laue_measured_fraction_full 0.997
_diffrn_reflns_Laue_measured_fraction_max 0.998
_diffrn_reflns_limit_h_max 11
_diffrn_reflns_limit_h_min -11
_diffrn_reflns_limit_k_max 19
_diffrn_reflns_limit_k_min -19
_diffrn_reflns_limit_l_max 20
_diffrn_reflns_limit_l_min -20
_diffrn_reflns_number 37309
_diffrn_reflns_point_group_measured_fraction_full 0.997
_diffrn_reflns_point_group_measured_fraction_max 0.998
_diffrn_reflns_theta_full 25.242
_diffrn_reflns_theta_max 27.097
_diffrn_reflns_theta_min 2.872
_diffrn_source 'rotating anode (TXS)'
_diffrn_source_current 50
_diffrn_source_power 2.5
_diffrn_source_type 'Bruker TXS'
_diffrn_source_voltage 50
_exptl_absorpt_coefficient_mu 0.179
_exptl_absorpt_correction_T_max 0.99
_exptl_absorpt_correction_T_min 0.97
_exptl_absorpt_correction_type multi-scan
_exptl_absorpt_process_details
;
SADABS-2016/2 - Bruker AXS area detector scaling and absorption correction
;
_exptl_crystal_colour colourless
_exptl_crystal_density_diffrn 1.313
_exptl_crystal_density_method 'not measured'
_exptl_crystal_description block
_exptl_crystal_F_000 896
_exptl_crystal_size_max 0.080
_exptl_crystal_size_mid 0.050
_exptl_crystal_size_min 0.030
_refine_diff_density_max 0.251
_refine_diff_density_min -0.440
_refine_diff_density_rms 0.052
_refine_ls_extinction_method none
_refine_ls_goodness_of_fit_ref 1.034
_refine_ls_hydrogen_treatment constr
_refine_ls_matrix_type full
_refine_ls_number_parameters 274
_refine_ls_number_reflns 4709
_refine_ls_number_restraints 0
_refine_ls_restrained_S_all 1.034
_refine_ls_R_factor_all 0.0471
_refine_ls_R_factor_gt 0.0376
_refine_ls_shift/su_max 0.001
_refine_ls_shift/su_mean 0.000
_refine_ls_structure_factor_coef Fsqd
_refine_ls_weighting_details 'w=1/[\s^2^(Fo^2^)+(0.0381P)^2^+1.4408P] where P=(Fo^2^+2Fc^2^)/3'
_refine_ls_weighting_scheme calc
_refine_ls_wR_factor_gt 0.0918
_refine_ls_wR_factor_ref 0.0993
_reflns_Friedel_coverage 0.000
_reflns_number_gt 3986
_reflns_number_total 4709
_reflns_threshold_expression 'I > 2\s(I)'
_cod_data_source_file jo0c00114_si_002.cif
_cod_data_source_block xv120
_cod_depositor_comments
;
The following automatic conversions were performed:

data item '_exptl_absorpt_correction_type' value 'Multi-Scan' was
changed to 'multi-scan' in accordance with the
/home/data/users/saulius/crontab/automatic-downloads/rss-feeds/ACS/lib/dictionaries/cif_core.dic
dictionary named 'cif_core.dic' version 2.4.2 last updated on
2011-04-26.

Automatic conversion script
Id: cif_fix_values 7556 2019-12-06 15:28:31Z antanas 
;
_cod_database_code 4038208
_shelx_estimated_absorpt_t_min 0.986
_shelx_estimated_absorpt_t_max 0.995
_shelx_space_group_comment
;
The symmetry employed for this shelxl refinement is uniquely defined
by the following loop, which should always be used as a source of
symmetry information in preference to the above space-group names.
They are only intended as comments.
;

loop_
_space_group_symop_operation_xyz
'x, y, z'
'-x, y+1/2, -z+1/2'
'-x, -y, -z'
'x, -y-1/2, z-1/2'

loop_
_atom_site_label
_atom_site_type_symbol
_atom_site_fract_x
_atom_site_fract_y
_atom_site_fract_z
_atom_site_U_iso_or_equiv
_atom_site_adp_type
_atom_site_occupancy
_atom_site_site_symmetry_order
_atom_site_calc_flag
_atom_site_refinement_flags_posn
_atom_site_refinement_flags_adp
_atom_site_refinement_flags_occupancy
_atom_site_disorder_assembly
_atom_site_disorder_group
S1 S 0.37855(4) 0.52874(2) 0.26671(2) 0.02015(10) Uani 1 1 d . . . . .
O1 O 0.51693(13) 0.58061(7) 0.26139(7) 0.0258(2) Uani 1 1 d . . . . .
O2 O 0.31744(14) 0.54298(7) 0.34224(7) 0.0267(3) Uani 1 1 d . . . . .
N1 N 0.40132(15) 0.42886(8) 0.25909(8) 0.0226(3) Uani 1 1 d . . . . .
N2 N 0.65618(17) 0.31051(9) 0.09349(9) 0.0304(3) Uani 1 1 d . . . . .
N3 N 0.10703(14) 0.38003(8) 0.59144(8) 0.0206(3) Uani 1 1 d . . . . .
N4 N 0.25895(14) 0.37351(8) 0.49982(8) 0.0191(3) Uani 1 1 d . . . . .
C1 C 0.22753(17) 0.56343(9) 0.18172(9) 0.0185(3) Uani 1 1 d . . . . .
C2 C 0.25722(19) 0.62737(10) 0.12762(10) 0.0259(3) Uani 1 1 d . . . . .
H2 H 0.358782 0.653422 0.136129 0.031 Uiso 1 1 calc R U . . .
C3 C 0.1388(2) 0.65345(11) 0.06096(10) 0.0281(3) Uani 1 1 d . . . . .
H3 H 0.160317 0.697123 0.024013 0.034 Uiso 1 1 calc R U . . .
C4 C -0.01069(19) 0.61649(10) 0.04764(9) 0.0251(3) Uani 1 1 d . . . . .
C5 C -0.03904(19) 0.55308(11) 0.10331(11) 0.0282(3) Uani 1 1 d . . . . .
H5 H -0.141270 0.527981 0.095812 0.034 Uiso 1 1 calc R U . . .
C6 C 0.07886(18) 0.52593(10) 0.16936(10) 0.0243(3) Uani 1 1 d . . . . .
H6 H 0.057960 0.481806 0.206012 0.029 Uiso 1 1 calc R U . . .
C7 C -0.1376(2) 0.64309(13) -0.02631(11) 0.0384(4) Uani 1 1 d . . . . .
H7A H -0.237388 0.614881 -0.022735 0.058 Uiso 1 1 calc R U . . .
H7B H -0.106497 0.625792 -0.078384 0.058 Uiso 1 1 calc R U . . .
H7C H -0.151183 0.705855 -0.025832 0.058 Uiso 1 1 calc R U . . .
C8 C 0.48185(17) 0.39503(10) 0.20132(9) 0.0199(3) Uani 1 1 d . . . . .
C9 C 0.51421(18) 0.30592(10) 0.20597(9) 0.0230(3) Uani 1 1 d . . . . .
H9 H 0.475918 0.271401 0.245592 0.028 Uiso 1 1 calc R U . . .
C10 C 0.60071(19) 0.26841(11) 0.15371(10) 0.0271(3) Uani 1 1 d . . . . .
H10 H 0.623004 0.208497 0.160526 0.032 Uiso 1 1 calc R U . . .
C11 C 0.6196(2) 0.39456(11) 0.08691(10) 0.0279(3) Uani 1 1 d . . . . .
H11 H 0.652873 0.426110 0.043718 0.033 Uiso 1 1 calc R U . . .
C12 C 0.53767(18) 0.43933(10) 0.13750(9) 0.0235(3) Uani 1 1 d . . . . .
H12 H 0.518981 0.499453 0.129460 0.028 Uiso 1 1 calc R U . . .
C13 C 0.25518(17) 0.37300(10) 0.58089(9) 0.0205(3) Uani 1 1 d . . . . .
H13 H 0.345599 0.368273 0.625147 0.025 Uiso 1 1 calc R U . . .
C14 C 0.00729(17) 0.38558(9) 0.51266(9) 0.0199(3) Uani 1 1 d . . . . .
C15 C 0.10433(17) 0.38127(9) 0.45413(9) 0.0188(3) Uani 1 1 d . . . . .
C16 C 0.04404(18) 0.38599(10) 0.36812(9) 0.0228(3) Uani 1 1 d . . . . .
H16 H 0.110385 0.382673 0.328544 0.027 Uiso 1 1 calc R U . . .
C17 C -0.11785(19) 0.39577(11) 0.34372(10) 0.0265(3) Uani 1 1 d . . . . .
H17 H -0.164502 0.398595 0.285648 0.032 Uiso 1 1 calc R U . . .
C18 C -0.21553(18) 0.40167(11) 0.40259(11) 0.0278(4) Uani 1 1 d . . . . .
H18 H -0.326068 0.409355 0.382999 0.033 Uiso 1 1 calc R U . . .
C19 C -0.15590(18) 0.39664(10) 0.48807(10) 0.0244(3) Uani 1 1 d . . . . .
H19 H -0.222191 0.400486 0.527638 0.029 Uiso 1 1 calc R U . . .
C20 C 0.06088(19) 0.37977(11) 0.67368(9) 0.0261(3) Uani 1 1 d . . . . .
H20A H -0.036823 0.414201 0.669835 0.031 Uiso 1 1 calc R U . . .
H20B H 0.145383 0.407385 0.715824 0.031 Uiso 1 1 calc R U . . .
C21 C 0.0328(2) 0.28925(12) 0.70225(11) 0.0355(4) Uani 1 1 d . . . . .
H21A H 0.001005 0.291818 0.756470 0.053 Uiso 1 1 calc R U . . .
H21B H 0.130338 0.255528 0.707965 0.053 Uiso 1 1 calc R U . . .
H21C H -0.051176 0.261797 0.660805 0.053 Uiso 1 1 calc R U . . .
C22 C 0.40244(18) 0.36598(11) 0.46483(10) 0.0245(3) Uani 1 1 d . . . . .
H22A H 0.496902 0.374345 0.510225 0.029 Uiso 1 1 calc R U . . .
H22B H 0.402012 0.412036 0.422708 0.029 Uiso 1 1 calc R U . . .
C23 C 0.4127(2) 0.27924(12) 0.42425(11) 0.0328(4) Uani 1 1 d . . . . .
H23A H 0.508926 0.276774 0.401446 0.049 Uiso 1 1 calc R U . . .
H23B H 0.320003 0.271045 0.378814 0.049 Uiso 1 1 calc R U . . .
H23C H 0.415932 0.233561 0.466126 0.049 Uiso 1 1 calc R U . . .

loop_
_atom_site_aniso_label
_atom_site_aniso_U_11
_atom_site_aniso_U_22
_atom_site_aniso_U_33
_atom_site_aniso_U_23
_atom_site_aniso_U_13
_atom_site_aniso_U_12
S1 0.02131(19) 0.02210(19) 0.01608(18) -0.00037(13) 0.00167(13) 0.00089(14)
O1 0.0219(5) 0.0289(6) 0.0245(6) -0.0040(4) 0.0004(4) -0.0041(4)
O2 0.0345(6) 0.0285(6) 0.0176(5) 0.0003(4) 0.0065(5) 0.0045(5)
N1 0.0250(7) 0.0231(7) 0.0197(6) 0.0022(5) 0.0049(5) 0.0032(5)
N2 0.0328(8) 0.0275(7) 0.0337(8) -0.0068(6) 0.0134(6) -0.0045(6)
N3 0.0183(6) 0.0258(7) 0.0181(6) -0.0009(5) 0.0045(5) 0.0000(5)
N4 0.0153(6) 0.0229(6) 0.0192(6) 0.0012(5) 0.0037(5) -0.0003(5)
C1 0.0199(7) 0.0192(7) 0.0160(6) -0.0010(5) 0.0030(5) 0.0018(5)
C2 0.0227(8) 0.0253(8) 0.0293(8) 0.0051(6) 0.0048(6) -0.0023(6)
C3 0.0321(9) 0.0268(8) 0.0255(8) 0.0079(6) 0.0060(7) 0.0042(7)
C4 0.0282(8) 0.0244(8) 0.0210(7) -0.0045(6) 0.0007(6) 0.0078(6)
C5 0.0198(7) 0.0308(8) 0.0317(8) -0.0028(7) 0.0003(6) -0.0043(6)
C6 0.0252(8) 0.0246(8) 0.0234(7) 0.0016(6) 0.0059(6) -0.0050(6)
C7 0.0390(10) 0.0382(10) 0.0314(9) -0.0044(7) -0.0078(8) 0.0134(8)
C8 0.0160(7) 0.0242(7) 0.0175(7) 0.0000(5) -0.0014(5) -0.0015(6)
C9 0.0234(7) 0.0229(8) 0.0219(7) 0.0012(6) 0.0027(6) -0.0028(6)
C10 0.0277(8) 0.0220(8) 0.0314(8) -0.0025(6) 0.0062(7) -0.0023(6)
C11 0.0294(8) 0.0295(8) 0.0266(8) -0.0022(6) 0.0102(7) -0.0080(7)
C12 0.0248(8) 0.0225(8) 0.0228(7) 0.0006(6) 0.0041(6) -0.0022(6)
C13 0.0182(7) 0.0228(7) 0.0193(7) -0.0007(6) 0.0015(5) -0.0007(6)
C14 0.0200(7) 0.0199(7) 0.0197(7) 0.0004(5) 0.0037(6) -0.0013(6)
C15 0.0155(7) 0.0193(7) 0.0214(7) 0.0006(5) 0.0030(5) -0.0006(5)
C16 0.0232(7) 0.0252(8) 0.0196(7) 0.0019(6) 0.0037(6) -0.0009(6)
C17 0.0246(8) 0.0303(8) 0.0217(7) 0.0041(6) -0.0021(6) -0.0028(6)
C18 0.0157(7) 0.0319(9) 0.0337(9) 0.0063(7) 0.0003(6) -0.0029(6)
C19 0.0173(7) 0.0289(8) 0.0278(8) 0.0022(6) 0.0063(6) 0.0003(6)
C20 0.0266(8) 0.0344(9) 0.0190(7) -0.0006(6) 0.0086(6) 0.0004(7)
C21 0.0399(10) 0.0403(10) 0.0296(9) 0.0059(7) 0.0149(8) -0.0009(8)
C22 0.0170(7) 0.0328(9) 0.0258(8) 0.0052(6) 0.0093(6) 0.0022(6)
C23 0.0325(9) 0.0375(10) 0.0315(9) 0.0046(7) 0.0141(7) 0.0109(7)

loop_
_atom_type_symbol
_atom_type_description
_atom_type_scat_dispersion_real
_atom_type_scat_dispersion_imag
_atom_type_scat_source
C C 0.0033 0.0016 'International Tables Vol C Tables 4.2.6.8 and 6.1.1.4'
H H 0.0000 0.0000 'International Tables Vol C Tables 4.2.6.8 and 6.1.1.4'
N N 0.0061 0.0033 'International Tables Vol C Tables 4.2.6.8 and 6.1.1.4'
O O 0.0106 0.0060 'International Tables Vol C Tables 4.2.6.8 and 6.1.1.4'
S S 0.1246 0.1234 'International Tables Vol C Tables 4.2.6.8 and 6.1.1.4'

loop_
_geom_angle_atom_site_label_1
_geom_angle_atom_site_label_2
_geom_angle_atom_site_label_3
_geom_angle
_geom_angle_site_symmetry_1
_geom_angle_site_symmetry_3
_geom_angle_publ_flag
O2 S1 O1 114.45(7) . . ?
O2 S1 N1 106.89(7) . . ?
O1 S1 N1 114.89(7) . . ?
O2 S1 C1 106.08(7) . . ?
O1 S1 C1 105.38(7) . . ?
N1 S1 C1 108.69(7) . . ?
C8 N1 S1 121.09(11) . . ?
C11 N2 C10 114.53(14) . . ?
C13 N3 C14 108.24(12) . . ?
C13 N3 C20 124.49(13) . . ?
C14 N3 C20 127.26(13) . . ?
C13 N4 C15 108.22(12) . . ?
C13 N4 C22 125.56(13) . . ?
C15 N4 C22 126.22(12) . . ?
C2 C1 C6 119.75(14) . . ?
C2 C1 S1 120.61(12) . . ?
C6 C1 S1 119.64(11) . . ?
C1 C2 C3 120.14(15) . . ?
C1 C2 H2 119.9 . . ?
C3 C2 H2 119.9 . . ?
C4 C3 C2 120.84(15) . . ?
C4 C3 H3 119.6 . . ?
C2 C3 H3 119.6 . . ?
C3 C4 C5 118.24(14) . . ?
C3 C4 C7 120.68(16) . . ?
C5 C4 C7 121.07(16) . . ?
C6 C5 C4 121.33(15) . . ?
C6 C5 H5 119.3 . . ?
C4 C5 H5 119.3 . . ?
C5 C6 C1 119.70(14) . . ?
C5 C6 H6 120.2 . . ?
C1 C6 H6 120.2 . . ?
C4 C7 H7A 109.5 . . ?
C4 C7 H7B 109.5 . . ?
H7A C7 H7B 109.5 . . ?
C4 C7 H7C 109.5 . . ?
H7A C7 H7C 109.5 . . ?
H7B C7 H7C 109.5 . . ?
N1 C8 C9 117.18(13) . . ?
N1 C8 C12 127.88(14) . . ?
C9 C8 C12 114.94(14) . . ?
C10 C9 C8 120.60(14) . . ?
C10 C9 H9 119.7 . . ?
C8 C9 H9 119.7 . . ?
N2 C10 C9 124.71(15) . . ?
N2 C10 H10 117.6 . . ?
C9 C10 H10 117.6 . . ?
N2 C11 C12 125.63(15) . . ?
N2 C11 H11 117.2 . . ?
C12 C11 H11 117.2 . . ?
C11 C12 C8 119.50(15) . . ?
C11 C12 H12 120.2 . . ?
C8 C12 H12 120.2 . . ?
N4 C13 N3 110.58(13) . . ?
N4 C13 H13 124.7 . . ?
N3 C13 H13 124.7 . . ?
N3 C14 C19 131.88(14) . . ?
N3 C14 C15 106.42(12) . . ?
C19 C14 C15 121.66(14) . . ?
C16 C15 N4 131.23(14) . . ?
C16 C15 C14 122.23(13) . . ?
N4 C15 C14 106.53(12) . . ?
C17 C16 C15 116.10(14) . . ?
C17 C16 H16 121.9 . . ?
C15 C16 H16 121.9 . . ?
C16 C17 C18 121.77(14) . . ?
C16 C17 H17 119.1 . . ?
C18 C17 H17 119.1 . . ?
C19 C18 C17 122.20(14) . . ?
C19 C18 H18 118.9 . . ?
C17 C18 H18 118.9 . . ?
C18 C19 C14 116.02(14) . . ?
C18 C19 H19 122.0 . . ?
C14 C19 H19 122.0 . . ?
N3 C20 C21 111.91(13) . . ?
N3 C20 H20A 109.2 . . ?
C21 C20 H20A 109.2 . . ?
N3 C20 H20B 109.2 . . ?
C21 C20 H20B 109.2 . . ?
H20A C20 H20B 107.9 . . ?
C20 C21 H21A 109.5 . . ?
C20 C21 H21B 109.5 . . ?
H21A C21 H21B 109.5 . . ?
C20 C21 H21C 109.5 . . ?
H21A C21 H21C 109.5 . . ?
H21B C21 H21C 109.5 . . ?
N4 C22 C23 111.80(13) . . ?
N4 C22 H22A 109.3 . . ?
C23 C22 H22A 109.3 . . ?
N4 C22 H22B 109.3 . . ?
C23 C22 H22B 109.3 . . ?
H22A C22 H22B 107.9 . . ?
C22 C23 H23A 109.5 . . ?
C22 C23 H23B 109.5 . . ?
H23A C23 H23B 109.5 . . ?
C22 C23 H23C 109.5 . . ?
H23A C23 H23C 109.5 . . ?
H23B C23 H23C 109.5 . . ?

loop_
_geom_bond_atom_site_label_1
_geom_bond_atom_site_label_2
_geom_bond_distance
_geom_bond_site_symmetry_2
_geom_bond_publ_flag
S1 O2 1.4547(11) . ?
S1 O1 1.4588(11) . ?
S1 N1 1.5684(13) . ?
S1 C1 1.7780(15) . ?
N1 C8 1.3859(19) . ?
N2 C11 1.339(2) . ?
N2 C10 1.348(2) . ?
N3 C13 1.3319(19) . ?
N3 C14 1.3931(19) . ?
N3 C20 1.4769(18) . ?
N4 C13 1.3294(19) . ?
N4 C15 1.3935(18) . ?
N4 C22 1.4742(18) . ?
C1 C2 1.386(2) . ?
C1 C6 1.387(2) . ?
C2 C3 1.389(2) . ?
C2 H2 0.9500 . ?
C3 C4 1.389(2) . ?
C3 H3 0.9500 . ?
C4 C5 1.394(2) . ?
C4 C7 1.509(2) . ?
C5 C6 1.385(2) . ?
C5 H5 0.9500 . ?
C6 H6 0.9500 . ?
C7 H7A 0.9800 . ?
C7 H7B 0.9800 . ?
C7 H7C 0.9800 . ?
C8 C9 1.408(2) . ?
C8 C12 1.413(2) . ?
C9 C10 1.375(2) . ?
C9 H9 0.9500 . ?
C10 H10 0.9500 . ?
C11 C12 1.381(2) . ?
C11 H11 0.9500 . ?
C12 H12 0.9500 . ?
C13 H13 0.9500 . ?
C14 C19 1.395(2) . ?
C14 C15 1.398(2) . ?
C15 C16 1.393(2) . ?
C16 C17 1.381(2) . ?
C16 H16 0.9500 . ?
C17 C18 1.408(2) . ?
C17 H17 0.9500 . ?
C18 C19 1.384(2) . ?
C18 H18 0.9500 . ?
C19 H19 0.9500 . ?
C20 C21 1.513(2) . ?
C20 H20A 0.9900 . ?
C20 H20B 0.9900 . ?
C21 H21A 0.9800 . ?
C21 H21B 0.9800 . ?
C21 H21C 0.9800 . ?
C22 C23 1.509(2) . ?
C22 H22A 0.9900 . ?
C22 H22B 0.9900 . ?
C23 H23A 0.9800 . ?
C23 H23B 0.9800 . ?
C23 H23C 0.9800 . ?

loop_
_geom_torsion_atom_site_label_1
_geom_torsion_atom_site_label_2
_geom_torsion_atom_site_label_3
_geom_torsion_atom_site_label_4
_geom_torsion
_geom_torsion_site_symmetry_1
_geom_torsion_site_symmetry_2
_geom_torsion_site_symmetry_3
_geom_torsion_site_symmetry_4
_geom_torsion_publ_flag
O2 S1 N1 C8 -169.43(11) . . . . ?
O1 S1 N1 C8 -41.28(14) . . . . ?
C1 S1 N1 C8 76.47(13) . . . . ?
O2 S1 C1 C2 121.96(13) . . . . ?
O1 S1 C1 C2 0.23(14) . . . . ?
N1 S1 C1 C2 -123.41(13) . . . . ?
O2 S1 C1 C6 -58.24(14) . . . . ?
O1 S1 C1 C6 -179.98(12) . . . . ?
N1 S1 C1 C6 56.39(14) . . . . ?
C6 C1 C2 C3 -0.4(2) . . . . ?
S1 C1 C2 C3 179.42(12) . . . . ?
C1 C2 C3 C4 0.3(3) . . . . ?
C2 C3 C4 C5 0.5(2) . . . . ?
C2 C3 C4 C7 -178.15(16) . . . . ?
C3 C4 C5 C6 -1.3(2) . . . . ?
C7 C4 C5 C6 177.36(15) . . . . ?
C4 C5 C6 C1 1.3(2) . . . . ?
C2 C1 C6 C5 -0.4(2) . . . . ?
S1 C1 C6 C5 179.80(12) . . . . ?
S1 N1 C8 C9 172.11(11) . . . . ?
S1 N1 C8 C12 -7.4(2) . . . . ?
N1 C8 C9 C10 -176.60(14) . . . . ?
C12 C8 C9 C10 3.0(2) . . . . ?
C11 N2 C10 C9 -0.4(2) . . . . ?
C8 C9 C10 N2 -2.3(2) . . . . ?
C10 N2 C11 C12 2.4(2) . . . . ?
N2 C11 C12 C8 -1.6(3) . . . . ?
N1 C8 C12 C11 178.36(15) . . . . ?
C9 C8 C12 C11 -1.2(2) . . . . ?
C15 N4 C13 N3 -0.04(17) . . . . ?
C22 N4 C13 N3 -179.32(13) . . . . ?
C14 N3 C13 N4 -0.05(17) . . . . ?
C20 N3 C13 N4 178.71(13) . . . . ?
C13 N3 C14 C19 -177.47(16) . . . . ?
C20 N3 C14 C19 3.8(3) . . . . ?
C13 N3 C14 C15 0.12(16) . . . . ?
C20 N3 C14 C15 -178.59(14) . . . . ?
C13 N4 C15 C16 179.06(16) . . . . ?
C22 N4 C15 C16 -1.7(3) . . . . ?
C13 N4 C15 C14 0.12(16) . . . . ?
C22 N4 C15 C14 179.39(14) . . . . ?
N3 C14 C15 C16 -179.20(14) . . . . ?
C19 C14 C15 C16 -1.3(2) . . . . ?
N3 C14 C15 N4 -0.14(16) . . . . ?
C19 C14 C15 N4 177.75(14) . . . . ?
N4 C15 C16 C17 -178.40(15) . . . . ?
C14 C15 C16 C17 0.4(2) . . . . ?
C15 C16 C17 C18 0.8(2) . . . . ?
C16 C17 C18 C19 -1.1(3) . . . . ?
C17 C18 C19 C14 0.2(2) . . . . ?
N3 C14 C19 C18 178.27(15) . . . . ?
C15 C14 C19 C18 1.0(2) . . . . ?
C13 N3 C20 C21 -87.98(19) . . . . ?
C14 N3 C20 C21 90.54(19) . . . . ?
C13 N4 C22 C23 107.79(17) . . . . ?
C15 N4 C22 C23 -71.36(19) . . . . ?
